data_1531771
loop_
_publ_author_name
'Mata, J.'
'Molera, J.'
'Solans, X.'

_publ_section_title
;
 Structural and vibrational studies of Li (Kx (N H4)1-x) S O4 and Li2 K N
 H4 (S O4)2 mixed crystals
;
_journal_name_full 'Journal of Solid State Chemistry'
_journal_page_first 69
_journal_page_last 77
_journal_volume 173
_journal_year 2003
_chemical_formula_sum 'H0.12 K0.97 Li N0.03 O4 S'
_chemical_name_systematic 'Li (K0.97 (N H4)0.03) (S O4)'
_space_group_IT_number 173
_symmetry_space_group_name_Hall 'P 6c'
_symmetry_space_group_name_H-M 'P 63'
_cell_angle_alpha 90
_cell_angle_beta 90
_cell_angle_gamma 120
_cell_formula_units_Z 2
_cell_length_a 5.1412
_cell_length_b 5.1412
_cell_length_c 8.644
_cell_volume 197.867
_citation_journal_id_ASTM JSSCBI
_cod_data_source_file Mata_JSSCBI_2003_1616.cif
_cod_data_source_block H0.12K0.97Li1N0.03O4S1
_cod_original_cell_volume 197.8675
_cod_original_formula_sum 'H0.12 K0.97 Li1 N0.03 O4 S1'
_cod_database_code 1531771

loop_
_symmetry_equiv_pos_as_xyz
x,y,z
x-y,x,z+1/2
-y,x-y,z
-x,-y,z+1/2
-x+y,-x,z
y,-x+y,z+1/2

loop_
_atom_site_label
_atom_site_type_symbol
_atom_site_fract_x
_atom_site_fract_y
_atom_site_fract_z
_atom_site_occupancy
_atom_site_U_iso_or_equiv
N1 N-3 0 0 0.6299 0.028 0.0
O2 O-2 0.9419 0.3442 0.3712 1 0.0
Li1 Li+1 0.6667 0.3333 0.8137 1 0.0
K1 K+1 0 0 0.6299 0.972 0.0
S1 S+6 0.6667 0.3333 0.4242 1 0.0
O1 O-2 0.6667 0.3333 0.5937 1 0.0
